data_4002191
loop_
_publ_author_name
'Rai, Binod K.'
'Oswald, Iain W. H.'
'Wang, Jiakui K.'
'McCandless, Gregory T.'
'Chan, Julia Y.'
'Morosan, E.'

_publ_section_title
;
 Superconductivity in Single Crystals of Lu3T4Ge13--x(T= Co, Rh, Os) and
 Y3T4Ge13--x(T= Ir, Rh, Os)
;
_journal_issue 7
_journal_name_full 'Chemistry of Materials'
_journal_page_first 2488
_journal_paper_doi 10.1021/cm504658h
_journal_volume 27
_journal_year 2015
_chemical_formula_sum 'Ge12.53 Lu3 Os4'
_chemical_formula_weight 2195.26
_space_group_crystal_system cubic
_space_group_IT_number 223
_space_group_name_Hall '-P 4n 2 3'
_space_group_name_H-M_alt 'P m -3 n'
_symmetry_space_group_name_Hall '-P 4n 2 3'
_symmetry_space_group_name_H-M 'P m -3 n'
_audit_creation_method SHELXL-2014
_audit_update_record
;
2014-10-31 # Formatted by publCIF

;
_cell_angle_alpha 90
_cell_angle_beta 90
_cell_angle_gamma 90
_cell_formula_units_Z 2
_cell_length_a 8.9390(10)
_cell_length_b 8.9390(10)
_cell_length_c 8.9390(10)
_cell_measurement_reflns_used 1560
_cell_measurement_temperature 298(2)
_cell_measurement_theta_max 30.40
_cell_measurement_theta_min 3.22
_cell_volume 714.28(14)
_computing_cell_refinement 'Bruker SAINT'
_computing_data_collection 'Bruker APEX2'
_computing_data_reduction 'Bruker SAINT'
_computing_molecular_graphics CrystalMaker
_computing_publication_material 'publCIF (Westrip, 2010)'
_computing_structure_refinement 'SHELXL-2014 (Sheldrick, 2014)'
_computing_structure_solution 'SHELXS Direct Methods (Sheldrick, 2013)'
_diffrn_ambient_temperature 298(2)
_diffrn_measured_fraction_theta_full 1.000
_diffrn_measured_fraction_theta_max 1.000
_diffrn_measurement_device_type 'Bruker Kappa D8 Quest CMOS'
_diffrn_measurement_method '\f scan'
_diffrn_radiation_monochromator 'HELIOS optics'
_diffrn_radiation_type MoK\a
_diffrn_radiation_wavelength 0.71073
_diffrn_reflns_av_R_equivalents 0.0469
_diffrn_reflns_av_unetI/netI 0.0267
_diffrn_reflns_Laue_measured_fraction_full 1.000
_diffrn_reflns_Laue_measured_fraction_max 1.000
_diffrn_reflns_limit_h_max 12
_diffrn_reflns_limit_h_min -10
_diffrn_reflns_limit_k_max 10
_diffrn_reflns_limit_k_min -12
_diffrn_reflns_limit_l_max 11
_diffrn_reflns_limit_l_min -8
_diffrn_reflns_number 2427
_diffrn_reflns_point_group_measured_fraction_full 1.000
_diffrn_reflns_point_group_measured_fraction_max 1.000
_diffrn_reflns_theta_full 25.242
_diffrn_reflns_theta_max 30.397
_diffrn_reflns_theta_min 3.223
_diffrn_source 'I\mS microfocus tube'
_exptl_absorpt_coefficient_mu 81.781
_exptl_absorpt_correction_T_max 0.7461
_exptl_absorpt_correction_T_min 0.3616
_exptl_absorpt_correction_type multi-scan
_exptl_absorpt_process_details SADABS(2014)
_exptl_crystal_colour Silver
_exptl_crystal_density_diffrn 10.207
_exptl_crystal_description Fragment
_exptl_crystal_F_000 1836
_exptl_crystal_size_max 0.24
_exptl_crystal_size_mid 0.20
_exptl_crystal_size_min 0.10
_refine_diff_density_max 7.749
_refine_diff_density_min -5.090
_refine_diff_density_rms 0.710
_refine_ls_extinction_coef 0.0054(4)
_refine_ls_extinction_expression Fc^*^=kFc[1+0.001xFc^2^\l^3^/sin(2\q)]^-1/4^
_refine_ls_extinction_method SHELXL
_refine_ls_goodness_of_fit_ref 1.257
_refine_ls_hydrogen_treatment undef
_refine_ls_matrix_type full
_refine_ls_number_constraints 0
_refine_ls_number_parameters 17
_refine_ls_number_reflns 220
_refine_ls_number_restraints 0
_refine_ls_restrained_S_all 1.257
_refine_ls_R_factor_all 0.0347
_refine_ls_R_factor_gt 0.0333
_refine_ls_shift/su_max 0.000
_refine_ls_shift/su_mean 0.000
_refine_ls_structure_factor_coef Fsqd
_refine_ls_weighting_details 'w=1/[\s^2^(Fo^2^)+(0.0127P)^2^+76.7919P] where P=(Fo^2^+2Fc^2^)/3'
_refine_ls_weighting_scheme calc
_refine_ls_wR_factor_gt 0.0784
_refine_ls_wR_factor_ref 0.0789
_reflns_Friedel_coverage 0.000
_reflns_number_gt 209
_reflns_number_total 220
_reflns_threshold_expression 'I > 2\s(I)'
_cod_data_source_file Lu3Os4Ge13_CIF.cif
_cod_data_source_block shelx
_cod_depositor_comments 'Adding full bibliography for 4002190--4002195.cif.'
_cod_original_cell_volume 714.3(2)
_cod_database_code 4002191
_publcif_datablock.id {8b01e77d-dca6-4488-a19e-27c3c9fd1c63}

_shelx_space_group_comment
;
The symmetry employed for this shelxl refinement is uniquely defined
by the following loop, which should always be used as a source of
symmetry information in preference to the above space-group names.
They are only intended as comments.
;
_shelxl_version_number 2014-3

loop_
_space_group_symop_operation_xyz
'x, y, z'
'-x, -y, z'
'-x, y, -z'
'x, -y, -z'
'z, x, y'
'z, -x, -y'
'-z, -x, y'
'-z, x, -y'
'y, z, x'
'-y, z, -x'
'y, -z, -x'
'-y, -z, x'
'y+1/2, x+1/2, -z+1/2'
'-y+1/2, -x+1/2, -z+1/2'
'y+1/2, -x+1/2, z+1/2'
'-y+1/2, x+1/2, z+1/2'
'x+1/2, z+1/2, -y+1/2'
'-x+1/2, z+1/2, y+1/2'
'-x+1/2, -z+1/2, -y+1/2'
'x+1/2, -z+1/2, y+1/2'
'z+1/2, y+1/2, -x+1/2'
'z+1/2, -y+1/2, x+1/2'
'-z+1/2, y+1/2, x+1/2'
'-z+1/2, -y+1/2, -x+1/2'
'-x, -y, -z'
'x, y, -z'
'x, -y, z'
'-x, y, z'
'-z, -x, -y'
'-z, x, y'
'z, x, -y'
'z, -x, y'
'-y, -z, -x'
'y, -z, x'
'-y, z, x'
'y, z, -x'
'-y-1/2, -x-1/2, z-1/2'
'y-1/2, x-1/2, z-1/2'
'-y-1/2, x-1/2, -z-1/2'
'y-1/2, -x-1/2, -z-1/2'
'-x-1/2, -z-1/2, y-1/2'
'x-1/2, -z-1/2, -y-1/2'
'x-1/2, z-1/2, y-1/2'
'-x-1/2, z-1/2, -y-1/2'
'-z-1/2, -y-1/2, x-1/2'
'-z-1/2, y-1/2, -x-1/2'
'z-1/2, -y-1/2, -x-1/2'
'z-1/2, y-1/2, x-1/2'

loop_
_atom_site_label
_atom_site_type_symbol
_atom_site_fract_x
_atom_site_fract_y
_atom_site_fract_z
_atom_site_U_iso_or_equiv
_atom_site_adp_type
_atom_site_occupancy
_atom_site_site_symmetry_order
_atom_site_calc_flag
_atom_site_refinement_flags_posn
_atom_site_refinement_flags_adp
_atom_site_refinement_flags_occupancy
Lu1 Lu 0.2500 0.5000 0.0000 0.0079(4) Uani 1 8 d S T P
Os1 Os 0.2500 0.2500 0.2500 0.0048(3) Uani 1 6 d S T P
Ge1 Ge 0.0000 0.0000 0.0000 0.032(6) Uani 0.54(4) 24 d S T P
Ge2A Ge 0.0000 0.3075(16) 0.1465(14) 0.0230(18) Uani 0.89(6) 2 d S T P
Ge2B Ge 0.0000 0.346(9) 0.179(7) 0.0230(18) Uani 0.11(6) 2 d S T P

loop_
_atom_site_aniso_label
_atom_site_aniso_U_11
_atom_site_aniso_U_22
_atom_site_aniso_U_33
_atom_site_aniso_U_23
_atom_site_aniso_U_13
_atom_site_aniso_U_12
Lu1 0.0105(7) 0.0066(5) 0.0066(5) 0.000 0.000 0.000
Os1 0.0048(3) 0.0048(3) 0.0048(3) 0.00046(19) 0.00046(19) 0.00046(19)
Ge1 0.032(6) 0.032(6) 0.032(6) 0.000 0.000 0.000
Ge2A 0.0044(8) 0.055(4) 0.010(2) 0.014(3) 0.000 0.000
Ge2B 0.0044(8) 0.055(4) 0.010(2) 0.014(3) 0.000 0.000

loop_
_atom_type_symbol
_atom_type_description
_atom_type_scat_dispersion_real
_atom_type_scat_dispersion_imag
_atom_type_scat_source
Ge Ge 0.1547 1.8001 'International Tables Vol C Tables 4.2.6.8 and 6.1.1.4'
Lu Lu -0.4720 5.8584 'International Tables Vol C Tables 4.2.6.8 and 6.1.1.4'
Os Os -1.2165 7.6030 'International Tables Vol C Tables 4.2.6.8 and 6.1.1.4'

loop_
_geom_angle_atom_site_label_1
_geom_angle_atom_site_label_2
_geom_angle_atom_site_label_3
_geom_angle
_geom_angle_site_symmetry_1
_geom_angle_site_symmetry_3
Ge2B Lu1 Ge2B 94.7(10) 37_665 34_565
Ge2B Lu1 Ge2B 147(3) 37_665 14
Ge2B Lu1 Ge2B 94.7(10) 34_565 14
Ge2B Lu1 Ge2B 94.7(10) 37_665 9
Ge2B Lu1 Ge2B 147(3) 34_565 9
Ge2B Lu1 Ge2B 94.7(10) 14 9
Ge2B Lu1 Ge2B 106.9(7) 37_665 .
Ge2B Lu1 Ge2B 129.6(4) 34_565 .
Ge2B Lu1 Ge2B 45(3) 14 .
Ge2B Lu1 Ge2B 77(3) 9 .
Ge2B Lu1 Ge2B 129.6(4) 37_665 17
Ge2B Lu1 Ge2B 45(3) 34_565 17
Ge2B Lu1 Ge2B 77(3) 14 17
Ge2B Lu1 Ge2B 106.9(7) 9 17
Ge2B Lu1 Ge2B 121.9(6) . 17
Ge2B Lu1 Ge2B 45(3) 37_665 26
Ge2B Lu1 Ge2B 129.6(4) 34_565 26
Ge2B Lu1 Ge2B 106.9(7) 14 26
Ge2B Lu1 Ge2B 77(3) 9 26
Ge2B Lu1 Ge2B 63(3) . 26
Ge2B Lu1 Ge2B 174(4) 17 26
Ge2B Lu1 Ge2B 77(3) 37_665 18_554
Ge2B Lu1 Ge2B 45(3) 34_565 18_554
Ge2B Lu1 Ge2B 129.6(4) 14 18_554
Ge2B Lu1 Ge2B 106.9(7) 9 18_554
Ge2B Lu1 Ge2B 174(4) . 18_554
Ge2B Lu1 Ge2B 53(3) 17 18_554
Ge2B Lu1 Ge2B 121.9(6) 26 18_554
Ge2B Lu1 Ge2B 45(3) 37_665 25_565
Ge2B Lu1 Ge2B 77(3) 34_565 25_565
Ge2B Lu1 Ge2B 106.9(7) 14 25_565
Ge2B Lu1 Ge2B 129.6(4) 9 25_565
Ge2B Lu1 Ge2B 86.8(10) . 25_565
Ge2B Lu1 Ge2B 121.9(6) 17 25_565
Ge2B Lu1 Ge2B 53(3) 26 25_565
Ge2B Lu1 Ge2B 93.5(11) 18_554 25_565
Ge2B Lu1 Ge2B 129.6(4) 37_665 42_666
Ge2B Lu1 Ge2B 106.9(7) 34_565 42_666
Ge2B Lu1 Ge2B 77(3) 14 42_666
Ge2B Lu1 Ge2B 45(3) 9 42_666
Ge2B Lu1 Ge2B 93.5(11) . 42_666
Ge2B Lu1 Ge2B 63(3) 17 42_666
Ge2B Lu1 Ge2B 121.9(6) 26 42_666
Ge2B Lu1 Ge2B 86.8(10) 18_554 42_666
Ge2B Lu1 Ge2B 174(4) 25_565 42_666
Ge2B Lu1 Ge2B 106.9(7) 37_665 2_565
Ge2B Lu1 Ge2B 77(3) 34_565 2_565
Ge2B Lu1 Ge2B 45(3) 14 2_565
Ge2B Lu1 Ge2B 129.6(4) 9 2_565
Ge2B Lu1 Ge2B 53(3) . 2_565
Ge2B Lu1 Ge2B 93.5(11) 17 2_565
Ge2B Lu1 Ge2B 86.8(10) 26 2_565
Ge2B Lu1 Ge2B 121.9(6) 18_554 2_565
Ge2B Lu1 Ge2B 63(3) 25_565 2_565
Ge2B Lu1 Ge2B 121.9(6) 42_666 2_565
Ge2B Lu1 Ge2B 77(3) 37_665 41_665
Ge2B Lu1 Ge2B 106.9(7) 34_565 41_665
Ge2B Lu1 Ge2B 129.6(4) 14 41_665
Ge2B Lu1 Ge2B 45(3) 9 41_665
Ge2B Lu1 Ge2B 121.9(6) . 41_665
Ge2B Lu1 Ge2B 86.8(10) 17 41_665
Ge2B Lu1 Ge2B 93.5(11) 26 41_665
Ge2B Lu1 Ge2B 63(3) 18_554 41_665
Ge2B Lu1 Ge2B 121.9(6) 25_565 41_665
Ge2B Lu1 Ge2B 53(3) 42_666 41_665
Ge2B Lu1 Ge2B 174(4) 2_565 41_665
Ge2A Os1 Ge2A 136.0(5) . 45_666
Ge2A Os1 Ge2A 131.42(18) . 42_666
Ge2A Os1 Ge2A 85.8(6) 45_666 42_666
Ge2A Os1 Ge2A 85.8(6) . 9
Ge2A Os1 Ge2A 131.41(18) 45_666 9
Ge2A Os1 Ge2A 76.4(8) 42_666 9
Ge2A Os1 Ge2A 76.4(8) . 14
Ge2A Os1 Ge2A 85.8(6) 45_666 14
Ge2A Os1 Ge2A 85.8(6) 42_666 14
Ge2A Os1 Ge2A 136.0(5) 9 14
Ge2A Os1 Ge2A 85.8(6) . 5
Ge2A Os1 Ge2A 76.4(8) 45_666 5
Ge2A Os1 Ge2A 136.0(5) 42_666 5
Ge2A Os1 Ge2A 85.8(6) 9 5
Ge2A Os1 Ge2A 131.41(18) 14 5
Ge2A Os1 Ge2B 129.9(16) . 45_666
Ge2A Os1 Ge2B 10.4(18) 45_666 45_666
Ge2A Os1 Ge2B 95(2) 42_666 45_666
Ge2A Os1 Ge2B 129.3(9) 9 45_666
Ge2A Os1 Ge2B 91.6(17) 14 45_666
Ge2A Os1 Ge2B 66(3) 5 45_666
Ge2A Os1 Ge2B 129.3(9) . 42_666
Ge2A Os1 Ge2B 91.6(17) 45_666 42_666
Ge2A Os1 Ge2B 10.4(18) 42_666 42_666
Ge2A Os1 Ge2B 66(3) 9 42_666
Ge2A Os1 Ge2B 95(2) 14 42_666
Ge2A Os1 Ge2B 129.9(16) 5 42_666
Ge2B Os1 Ge2B 100(3) 45_666 42_666
Ge2A Os1 Ge2B 91.6(17) . 9
Ge2A Os1 Ge2B 129.3(9) 45_666 9
Ge2A Os1 Ge2B 66(3) 42_666 9
Ge2A Os1 Ge2B 10.4(18) 9 9
Ge2A Os1 Ge2B 129.9(16) 14 9
Ge2A Os1 Ge2B 95(2) 5 9
Ge2B Os1 Ge2B 129.7(15) 45_666 9
Ge2B Os1 Ge2B 56(4) 42_666 9
Ge2A Os1 Ge2B 95(2) . 5
Ge2A Os1 Ge2B 66(3) 45_666 5
Ge2A Os1 Ge2B 129.9(16) 42_666 5
Ge2A Os1 Ge2B 91.6(17) 9 5
Ge2A Os1 Ge2B 129.3(9) 14 5
Ge2A Os1 Ge2B 10.4(18) 5 5
Ge2B Os1 Ge2B 56(4) 45_666 5
Ge2B Os1 Ge2B 126(2) 42_666 5
Ge2B Os1 Ge2B 100(3) 9 5
Ge2A Os1 Ge2B 66(3) . 14
Ge2A Os1 Ge2B 95(2) 45_666 14
Ge2A Os1 Ge2B 91.6(17) 42_666 14
Ge2A Os1 Ge2B 129.9(16) 9 14
Ge2A Os1 Ge2B 10.4(18) 14 14
Ge2A Os1 Ge2B 129.3(9) 5 14
Ge2B Os1 Ge2B 100(3) 45_666 14
Ge2B Os1 Ge2B 100(3) 42_666 14
Ge2B Os1 Ge2B 126(2) 9 14
Ge2B Os1 Ge2B 129.7(15) 5 14
Ge2A Os1 Ge2B 10.4(18) . .
Ge2A Os1 Ge2B 129.9(16) 45_666 .
Ge2A Os1 Ge2B 129.3(9) 42_666 .
Ge2A Os1 Ge2B 95(2) 9 .
Ge2A Os1 Ge2B 66(3) 14 .
Ge2A Os1 Ge2B 91.6(17) 5 .
Ge2B Os1 Ge2B 126(2) 45_666 .
Ge2B Os1 Ge2B 129.7(15) 42_666 .
Ge2B Os1 Ge2B 100(3) 9 .
Ge2B Os1 Ge2B 100(3) 5 .
Ge2B Os1 Ge2B 56(4) 14 .
Os1 Ge2A Os1 129.3(2) . 28
Os1 Ge2A Ge2A 112.0(3) . 26
Os1 Ge2A Ge2A 112.0(3) 28 26
Os1 Ge2A Ge2B 57.0(15) . 14
Os1 Ge2A Ge2B 112.2(8) 28 14
Ge2A Ge2A Ge2B 125.2(8) 26 14
Os1 Ge2A Ge2B 112.2(8) . 13_455
Os1 Ge2A Ge2B 57.0(15) 28 13_455
Ge2A Ge2A Ge2B 125.2(8) 26 13_455
Ge2B Ge2A Ge2B 61(2) 14 13_455
Os1 Ge2A Ge2B 113.30(15) . 26
Os1 Ge2A Ge2B 113.30(15) 28 26
Ge2A Ge2A Ge2B 6.7(12) 26 26
Ge2B Ge2A Ge2B 119.9(15) 14 26
Ge2B Ge2A Ge2B 119.9(15) 13_455 26
Os1 Ge2A Lu1 67.85(7) . .
Os1 Ge2A Lu1 157.2(4) 28 .
Ge2A Ge2A Lu1 65.1(3) 26 .
Ge2B Ge2A Lu1 61.5(7) 14 .
Ge2B Ge2A Lu1 104.9(10) 13_455 .
Ge2B Ge2A Lu1 61.1(9) 26 .
Os1 Ge2A Lu1 157.2(4) . 25_565
Os1 Ge2A Lu1 67.85(7) 28 25_565
Ge2A Ge2A Lu1 65.1(3) 26 25_565
Ge2B Ge2A Lu1 104.9(10) 14 25_565
Ge2B Ge2A Lu1 61.5(7) 13_455 25_565
Ge2B Ge2A Lu1 61.1(9) 26 25_565
Lu1 Ge2A Lu1 91.87(14) . 25_565
Os1 Ge2A Lu1 66.26(19) . 5
Os1 Ge2A Lu1 66.26(19) 28 5
Ge2A Ge2A Lu1 170.8(3) 26 5
Ge2B Ge2A Lu1 62.1(10) 14 5
Ge2B Ge2A Lu1 62.1(10) 13_455 5
Ge2B Ge2A Lu1 177.4(10) 26 5
Lu1 Ge2A Lu1 120.3(4) . 5
Lu1 Ge2A Lu1 120.3(4) 25_565 5
Ge2B Ge2B Ge2B 72.8(18) 14 13_455
Ge2B Ge2B Os1 127(3) 14 28
Ge2B Ge2B Os1 62(2) 13_455 28
Ge2B Ge2B Os1 62(2) 14 .
Ge2B Ge2B Os1 127(3) 13_455 .
Os1 Ge2B Os1 129.1(18) 28 .
Ge2B Ge2B Ge2A 5.7(13) 14 14
Ge2B Ge2B Ge2A 76.2(19) 13_455 14
Os1 Ge2B Ge2A 127(3) 28 14
Os1 Ge2B Ge2A 56.9(11) . 14
Ge2B Ge2B Ge2A 76.2(19) 14 13_455
Ge2B Ge2B Ge2A 5.7(13) 13_455 13_455
Os1 Ge2B Ge2A 56.9(11) 28 13_455
Os1 Ge2B Ge2A 127(3) . 13_455
Ge2A Ge2B Ge2A 79(2) 14 13_455
Ge2B Ge2B Ge2B 53.6(9) 14 2_565
Ge2B Ge2B Ge2B 53.6(9) 13_455 2_565
Os1 Ge2B Ge2B 110.2(18) 28 2_565
Os1 Ge2B Ge2B 110.2(18) . 2_565
Ge2A Ge2B Ge2B 59.3(10) 14 2_565
Ge2A Ge2B Ge2B 59.3(10) 13_455 2_565
Ge2B Ge2B Ge2A 127.6(19) 14 26
Ge2B Ge2B Ge2A 127.6(19) 13_455 26
Os1 Ge2B Ge2A 102(2) 28 26
Os1 Ge2B Ge2A 102(2) . 26
Ge2A Ge2B Ge2A 129.2(9) 14 26
Ge2A Ge2B Ge2A 129.2(9) 13_455 26
Ge2B Ge2B Ge2A 96.7(12) 2_565 26
Ge2B Ge2B Lu1 69(3) 14 5
Ge2B Ge2B Lu1 69(3) 13_455 5
Os1 Ge2B Lu1 69.9(9) 28 5
Os1 Ge2B Lu1 69.9(9) . 5
Ge2A Ge2B Lu1 66.0(16) 14 5
Ge2A Ge2B Lu1 66.0(16) 13_455 5
Ge2B Ge2B Lu1 106.6(17) 2_565 5
Ge2A Ge2B Lu1 157(3) 26 5
Ge2B Ge2B Lu1 116.6(15) 14 25_565
Ge2B Ge2B Lu1 65.6(14) 13_455 25_565
Os1 Ge2B Lu1 68.4(3) 28 25_565
Os1 Ge2B Lu1 160.7(15) . 25_565
Ge2A Ge2B Lu1 122(3) 14 25_565
Ge2A Ge2B Lu1 66.9(9) 13_455 25_565
Ge2B Ge2B Lu1 63.3(16) 2_565 25_565
Ge2A Ge2B Lu1 62.3(10) 26 25_565
Lu1 Ge2B Lu1 128.8(15) 5 25_565
Ge2B Ge2B Lu1 65.6(14) 14 .
Ge2B Ge2B Lu1 116.6(15) 13_455 .
Os1 Ge2B Lu1 160.7(15) 28 .
Os1 Ge2B Lu1 68.4(3) . .
Ge2A Ge2B Lu1 66.9(9) 14 .
Ge2A Ge2B Lu1 122(3) 13_455 .
Ge2B Ge2B Lu1 63.3(16) 2_565 .
Ge2A Ge2B Lu1 62.3(10) 26 .
Lu1 Ge2B Lu1 128.8(15) 5 .
Lu1 Ge2B Lu1 93.2(9) 25_565 .

loop_
_geom_bond_atom_site_label_1
_geom_bond_atom_site_label_2
_geom_bond_distance
_geom_bond_site_symmetry_2
Lu1 Ge2B 2.99(5) 37_665
Lu1 Ge2B 2.99(5) 34_565
Lu1 Ge2B 2.99(5) 14
Lu1 Ge2B 2.99(5) 9
Lu1 Ge2B 3.08(2) .
Lu1 Ge2B 3.08(2) 17
Lu1 Ge2B 3.08(2) 26
Lu1 Ge2B 3.08(2) 18_554
Lu1 Ge2B 3.08(2) 25_565
Lu1 Ge2B 3.08(2) 42_666
Lu1 Ge2B 3.08(2) 2_565
Lu1 Ge2B 3.08(2) 41_665
Os1 Ge2A 2.472(2) .
Os1 Ge2A 2.472(2) 45_666
Os1 Ge2A 2.472(2) 42_666
Os1 Ge2A 2.472(2) 9
Os1 Ge2A 2.472(2) 14
Os1 Ge2A 2.472(2) 5
Os1 Ge2B 2.475(18) 45_666
Os1 Ge2B 2.475(18) 42_666
Os1 Ge2B 2.475(18) 9
Os1 Ge2B 2.475(18) 5
Os1 Ge2B 2.475(18) 14
Os1 Ge2B 2.475(18) .
Ge2A Os1 2.472(2) 28
Ge2A Ge2A 2.62(2) 26
Ge2A Ge2B 2.70(9) 14
Ge2A Ge2B 2.70(9) 13_455
Ge2A Ge2B 2.93(8) 26
Ge2A Lu1 3.110(4) 25_565
Ge2A Lu1 3.201(10) 5
Ge2B Ge2B 2.33(15) 14
Ge2B Ge2B 2.33(15) 13_455
Ge2B Os1 2.475(18) 28
Ge2B Ge2A 2.70(9) 14
Ge2B Ge2A 2.70(9) 13_455
Ge2B Ge2B 2.76(16) 2_565
Ge2B Ge2A 2.93(8) 26
Ge2B Lu1 2.99(5) 5
Ge2B Lu1 3.08(2) 25_565

loop_
_publcif_info_datablock.id
_publcif_info_datablock.publ_exptl
_publcif_info_datablock.publ_geom
_publcif_info_datablock.structure
{8b01e77d-dca6-4488-a19e-27c3c9fd1c63} y y y
